data_4088496
loop_
_publ_author_name
'Harisomayajula, N. V. Satyachand'
'Chen, Han-Gung'
'Kuo, Ting-Shen'
'Tsai, Yi-Chou'

_publ_section_title
;
 Reductive Cleavage of Acyl Halides to Carboxylato Alkylidyne Complexes
 from Their Reactions with the Quintuply Bonded Dimolybdenum Amidinate
;
_journal_issue 10
_journal_name_full Organometallics
_journal_page_first 1534
_journal_paper_doi 10.1021/acs.organomet.6b00132
_journal_volume 35
_journal_year 2016
_chemical_formula_moiety 'C66 H84 F Mo2 N4 O'
_chemical_formula_sum 'C66 H84 F Mo2 N4 O'
_chemical_formula_weight 1160.25
_space_group_IT_number 2
_space_group_name_Hall '-P 1'
_space_group_name_H-M_alt 'P -1'
_symmetry_cell_setting triclinic
_symmetry_space_group_name_H-M 'P -1'
_atom_sites_solution_hydrogens geom
_atom_sites_solution_primary direct
_atom_sites_solution_secondary difmap
_audit_creation_method SHELXL-97
_cell_angle_alpha 81.2690(10)
_cell_angle_beta 87.911(2)
_cell_angle_gamma 88.622(2)
_cell_formula_units_Z 2
_cell_length_a 11.2572(7)
_cell_length_b 13.3312(7)
_cell_length_c 19.7052(11)
_cell_measurement_reflns_used 5373
_cell_measurement_temperature 200(2)
_cell_measurement_theta_max 25.01
_cell_measurement_theta_min 2.70
_cell_volume 2920.5(3)
_computing_molecular_graphics 'Ortep-3 for Windows (Farrugia, 1997)'
_computing_publication_material 'WinGX publication routines (Farrugia, 1999)'
_computing_structure_refinement 'SHELXL-97 (Sheldrick, 1997)'
_computing_structure_solution 'SHELXS-86 (Sheldrick, 1986)'
_diffrn_ambient_temperature 200(2)
_diffrn_measured_fraction_theta_full 0.977
_diffrn_measured_fraction_theta_max 0.977
_diffrn_measurement_device_type 'Bruker APEX2'
_diffrn_radiation_monochromator graphite
_diffrn_radiation_source 'fine-focus sealed tube'
_diffrn_radiation_type MoK\a
_diffrn_radiation_wavelength 0.71073
_diffrn_reflns_av_R_equivalents 0.0238
_diffrn_reflns_av_sigmaI/netI 0.0540
_diffrn_reflns_limit_h_max 13
_diffrn_reflns_limit_h_min -13
_diffrn_reflns_limit_k_max 14
_diffrn_reflns_limit_k_min -15
_diffrn_reflns_limit_l_max 23
_diffrn_reflns_limit_l_min -23
_diffrn_reflns_number 14189
_diffrn_reflns_theta_full 25.09
_diffrn_reflns_theta_max 25.09
_diffrn_reflns_theta_min 1.05
_exptl_absorpt_coefficient_mu 0.478
_exptl_absorpt_correction_T_max 0.8431
_exptl_absorpt_correction_T_min 0.7725
_exptl_absorpt_correction_type multi-scan
_exptl_crystal_colour red-brown
_exptl_crystal_density_diffrn 1.319
_exptl_crystal_density_method 'not measured'
_exptl_crystal_description prism
_exptl_crystal_F_000 1218
_exptl_crystal_size_max 0.57
_exptl_crystal_size_mid 0.51
_exptl_crystal_size_min 0.37
_refine_diff_density_max 0.509
_refine_diff_density_min -1.011
_refine_diff_density_rms 0.160
_refine_ls_extinction_method none
_refine_ls_goodness_of_fit_ref 1.086
_refine_ls_hydrogen_treatment constr
_refine_ls_matrix_type full
_refine_ls_number_parameters 667
_refine_ls_number_reflns 10170
_refine_ls_number_restraints 0
_refine_ls_restrained_S_all 1.086
_refine_ls_R_factor_all 0.0568
_refine_ls_R_factor_gt 0.0368
_refine_ls_shift/su_max 0.001
_refine_ls_shift/su_mean 0.000
_refine_ls_structure_factor_coef Fsqd
_refine_ls_weighting_details 'calc w=1/[\s^2^(Fo^2^)+(0.0637P)^2^+0.1959P] where P=(Fo^2^+2Fc^2^)/3'
_refine_ls_weighting_scheme calc
_refine_ls_wR_factor_gt 0.0940
_refine_ls_wR_factor_ref 0.1199
_reflns_number_gt 7394
_reflns_number_total 10170
_reflns_threshold_expression >2sigma(I)
_cod_data_source_file om6b00132_si_003.cif
_cod_data_source_block compound_16
_cod_database_code 4088496

loop_
_symmetry_equiv_pos_as_xyz
'x, y, z'
'-x, -y, -z'

loop_
_atom_site_label
_atom_site_type_symbol
_atom_site_fract_x
_atom_site_fract_y
_atom_site_fract_z
_atom_site_U_iso_or_equiv
_atom_site_adp_type
_atom_site_occupancy
_atom_site_symmetry_multiplicity
_atom_site_calc_flag
_atom_site_refinement_flags
C1 C 0.3758(3) 0.2386(3) 0.41738(18) 0.0262(9) Uani 1 1 d .
C2 C 0.4485(4) 0.3232(3) 0.40843(19) 0.0324(10) Uani 1 1 d .
C3 C 0.5215(4) 0.3545(3) 0.3429(2) 0.0380(11) Uani 1 1 d .
H3 H 0.4888 0.3207 0.3059 0.046 Uiso 1 1 calc R
C4 C 0.5178(4) 0.4700(3) 0.3193(2) 0.0461(12) Uani 1 1 d .
H4A H 0.5657 0.4863 0.2766 0.069 Uiso 1 1 calc R
H4B H 0.5500 0.5045 0.3549 0.069 Uiso 1 1 calc R
H4C H 0.4354 0.4928 0.3112 0.069 Uiso 1 1 calc R
C5 C 0.6500(4) 0.3159(3) 0.3549(2) 0.0519(13) Uani 1 1 d .
H5A H 0.6985 0.3346 0.3127 0.078 Uiso 1 1 calc R
H5B H 0.6507 0.2418 0.3673 0.078 Uiso 1 1 calc R
H5C H 0.6826 0.3465 0.3921 0.078 Uiso 1 1 calc R
C6 C 0.4620(4) 0.3749(3) 0.4642(2) 0.0439(11) Uani 1 1 d .
H6 H 0.5089 0.4341 0.4582 0.053 Uiso 1 1 calc R
C7 C 0.4100(4) 0.3429(3) 0.5269(2) 0.0484(12) Uani 1 1 d .
H7 H 0.4192 0.3804 0.5636 0.058 Uiso 1 1 calc R
C8 C 0.3437(4) 0.2557(3) 0.5370(2) 0.0402(11) Uani 1 1 d .
H8 H 0.3106 0.2320 0.5814 0.048 Uiso 1 1 calc R
C9 C 0.3245(3) 0.2016(3) 0.48290(19) 0.0301(9) Uani 1 1 d .
C10 C 0.2553(4) 0.1042(3) 0.4990(2) 0.0353(10) Uani 1 1 d .
H10 H 0.2418 0.0783 0.4549 0.042 Uiso 1 1 calc R
C11 C 0.1344(4) 0.1193(3) 0.5344(2) 0.0478(12) Uani 1 1 d .
H11A H 0.0930 0.0546 0.5431 0.072 Uiso 1 1 calc R
H11B H 0.0868 0.1692 0.5046 0.072 Uiso 1 1 calc R
H11C H 0.1460 0.1439 0.5780 0.072 Uiso 1 1 calc R
C12 C 0.3295(5) 0.0243(3) 0.5448(2) 0.0546(13) Uani 1 1 d .
H12A H 0.2852 -0.0389 0.5553 0.082 Uiso 1 1 calc R
H12B H 0.3460 0.0495 0.5877 0.082 Uiso 1 1 calc R
H12C H 0.4047 0.0114 0.5207 0.082 Uiso 1 1 calc R
C13 C 0.3881(3) 0.0984(3) 0.35331(18) 0.0245(8) Uani 1 1 d .
H13 H 0.4465 0.0679 0.3839 0.029 Uiso 1 1 calc R
C14 C 0.4061(3) -0.0500(3) 0.30118(18) 0.0245(8) Uani 1 1 d .
C15 C 0.3584(4) -0.1401(3) 0.33699(19) 0.0288(9) Uani 1 1 d .
C16 C 0.2520(4) -0.1417(3) 0.3865(2) 0.0361(10) Uani 1 1 d .
H16 H 0.2260 -0.0699 0.3884 0.043 Uiso 1 1 calc R
C17 C 0.1478(4) -0.1974(3) 0.3625(2) 0.0467(12) Uani 1 1 d .
H17A H 0.0804 -0.1964 0.3954 0.070 Uiso 1 1 calc R
H17B H 0.1717 -0.2678 0.3597 0.070 Uiso 1 1 calc R
H17C H 0.1243 -0.1635 0.3172 0.070 Uiso 1 1 calc R
C18 C 0.2860(5) -0.1906(4) 0.4594(2) 0.0550(13) Uani 1 1 d .
H18A H 0.2164 -0.1903 0.4907 0.083 Uiso 1 1 calc R
H18B H 0.3496 -0.1519 0.4752 0.083 Uiso 1 1 calc R
H18C H 0.3136 -0.2607 0.4585 0.083 Uiso 1 1 calc R
C19 C 0.4143(4) -0.2318(3) 0.3268(2) 0.0387(11) Uani 1 1 d .
H19 H 0.3832 -0.2938 0.3500 0.046 Uiso 1 1 calc R
C20 C 0.5129(4) -0.2343(3) 0.2842(2) 0.0422(11) Uani 1 1 d .
H20 H 0.5488 -0.2976 0.2778 0.051 Uiso 1 1 calc R
C21 C 0.5598(4) -0.1455(3) 0.2507(2) 0.0400(11) Uani 1 1 d .
H21 H 0.6290 -0.1480 0.2219 0.048 Uiso 1 1 calc R
C22 C 0.5080(3) -0.0514(3) 0.25823(19) 0.0281(9) Uani 1 1 d .
C23 C 0.5669(4) 0.0459(3) 0.2236(2) 0.0323(10) Uani 1 1 d .
H23 H 0.5056 0.1018 0.2202 0.039 Uiso 1 1 calc R
C24 C 0.6173(4) 0.0399(3) 0.1510(2) 0.0424(11) Uani 1 1 d .
H24A H 0.6537 0.1046 0.1319 0.064 Uiso 1 1 calc R
H24B H 0.5530 0.0260 0.1218 0.064 Uiso 1 1 calc R
H24C H 0.6775 -0.0147 0.1529 0.064 Uiso 1 1 calc R
C25 C 0.6647(4) 0.0730(3) 0.2683(2) 0.0466(12) Uani 1 1 d .
H25A H 0.7026 0.1356 0.2461 0.070 Uiso 1 1 calc R
H25B H 0.7242 0.0178 0.2743 0.070 Uiso 1 1 calc R
H25C H 0.6306 0.0832 0.3132 0.070 Uiso 1 1 calc R
C26 C 0.2184(3) 0.1368(3) 0.08460(18) 0.0264(9) Uani 1 1 d .
C27 C 0.2386(4) 0.0370(3) 0.07203(19) 0.0318(9) Uani 1 1 d .
C28 C 0.3050(4) -0.0423(3) 0.1211(2) 0.0337(10) Uani 1 1 d .
H28 H 0.3528 -0.0059 0.1511 0.040 Uiso 1 1 calc R
C29 C 0.2176(4) -0.1100(3) 0.1672(2) 0.0466(12) Uani 1 1 d .
H29A H 0.2619 -0.1603 0.1986 0.070 Uiso 1 1 calc R
H29B H 0.1677 -0.1448 0.1388 0.070 Uiso 1 1 calc R
H29C H 0.1673 -0.0681 0.1939 0.070 Uiso 1 1 calc R
C30 C 0.3906(4) -0.1089(3) 0.0842(2) 0.0524(13) Uani 1 1 d .
H30A H 0.4474 -0.0658 0.0551 0.079 Uiso 1 1 calc R
H30B H 0.3455 -0.1475 0.0557 0.079 Uiso 1 1 calc R
H30C H 0.4336 -0.1559 0.1183 0.079 Uiso 1 1 calc R
C31 C 0.1941(4) 0.0095(3) 0.0121(2) 0.0419(11) Uani 1 1 d .
H31 H 0.2069 -0.0579 0.0029 0.050 Uiso 1 1 calc R
C32 C 0.1327(4) 0.0776(3) -0.0336(2) 0.0476(12) Uani 1 1 d .
H32 H 0.1035 0.0575 -0.0740 0.057 Uiso 1 1 calc R
C33 C 0.1136(4) 0.1752(3) -0.0204(2) 0.0419(11) Uani 1 1 d .
H33 H 0.0718 0.2221 -0.0526 0.050 Uiso 1 1 calc R
C34 C 0.1535(4) 0.2076(3) 0.03872(19) 0.0297(9) Uani 1 1 d .
C35 C 0.1203(4) 0.3166(3) 0.0489(2) 0.0335(10) Uani 1 1 d .
H35 H 0.1357 0.3227 0.0978 0.040 Uiso 1 1 calc R
C36 C -0.0111(4) 0.3431(3) 0.0371(2) 0.0481(12) Uani 1 1 d .
H36A H -0.0273 0.4132 0.0447 0.072 Uiso 1 1 calc R
H36B H -0.0604 0.2970 0.0693 0.072 Uiso 1 1 calc R
H36C H -0.0298 0.3362 -0.0101 0.072 Uiso 1 1 calc R
C37 C 0.1963(4) 0.3954(3) 0.0034(2) 0.0420(11) Uani 1 1 d .
H37A H 0.1723 0.4636 0.0121 0.063 Uiso 1 1 calc R
H37B H 0.1851 0.3902 -0.0450 0.063 Uiso 1 1 calc R
H37C H 0.2803 0.3831 0.0140 0.063 Uiso 1 1 calc R
C38 C 0.3073(3) 0.2564(3) 0.14275(18) 0.0230(8) Uani 1 1 d .
H38 H 0.3389 0.2857 0.0991 0.028 Uiso 1 1 calc R
C39 C 0.3729(3) 0.4054(2) 0.17467(17) 0.0207(8) Uani 1 1 d .
C40 C 0.4859(4) 0.4122(3) 0.14283(19) 0.0279(9) Uani 1 1 d .
C41 C 0.5637(4) 0.3225(3) 0.12756(19) 0.0300(9) Uani 1 1 d .
H41 H 0.5263 0.2587 0.1512 0.036 Uiso 1 1 calc R
C42 C 0.5735(4) 0.3168(3) 0.0502(2) 0.0468(12) Uani 1 1 d .
H42A H 0.6237 0.2583 0.0425 0.070 Uiso 1 1 calc R
H42B H 0.6090 0.3791 0.0259 0.070 Uiso 1 1 calc R
H42C H 0.4941 0.3095 0.0330 0.070 Uiso 1 1 calc R
C43 C 0.6892(4) 0.3269(3) 0.1545(2) 0.0428(11) Uani 1 1 d .
H43A H 0.7363 0.2681 0.1439 0.064 Uiso 1 1 calc R
H43B H 0.6844 0.3261 0.2043 0.064 Uiso 1 1 calc R
H43C H 0.7272 0.3894 0.1324 0.064 Uiso 1 1 calc R
C44 C 0.5345(4) 0.5085(3) 0.1224(2) 0.0341(10) Uani 1 1 d .
H44 H 0.6102 0.5137 0.0994 0.041 Uiso 1 1 calc R
C45 C 0.4751(4) 0.5954(3) 0.1347(2) 0.0406(11) Uani 1 1 d .
H45 H 0.5100 0.6599 0.1213 0.049 Uiso 1 1 calc R
C46 C 0.3642(4) 0.5878(3) 0.1669(2) 0.0372(10) Uani 1 1 d .
H46 H 0.3236 0.6478 0.1760 0.045 Uiso 1 1 calc R
C47 C 0.3102(4) 0.4954(3) 0.18627(19) 0.0303(9) Uani 1 1 d .
C48 C 0.1849(4) 0.4954(3) 0.2165(2) 0.0403(11) Uani 1 1 d .
H48 H 0.1563 0.4242 0.2206 0.048 Uiso 1 1 calc R
C49 C 0.1009(5) 0.5619(5) 0.1690(3) 0.096(2) Uani 1 1 d .
H49A H 0.0203 0.5587 0.1897 0.145 Uiso 1 1 calc R
H49B H 0.1007 0.5374 0.1246 0.145 Uiso 1 1 calc R
H49C H 0.1277 0.6322 0.1622 0.145 Uiso 1 1 calc R
C50 C 0.1790(5) 0.5235(5) 0.2870(3) 0.086(2) Uani 1 1 d .
H50A H 0.0963 0.5215 0.3045 0.129 Uiso 1 1 calc R
H50B H 0.2093 0.5922 0.2855 0.129 Uiso 1 1 calc R
H50C H 0.2275 0.4754 0.3175 0.129 Uiso 1 1 calc R
C51 C -0.0509(4) 0.0775(3) 0.1866(2) 0.0369(10) Uani 1 1 d .
C52 C -0.0035(3) 0.1275(3) 0.23860(19) 0.0267(9) Uani 1 1 d .
C53 C -0.0012(3) 0.2374(3) 0.2338(2) 0.0297(9) Uani 1 1 d .
H53 H -0.0086 0.2781 0.1901 0.036 Uiso 1 1 calc R
C54 C 0.0116(3) 0.2844(3) 0.2911(2) 0.0319(9) Uani 1 1 d .
H54 H -0.0152 0.3567 0.2899 0.038 Uiso 1 1 calc R
C55 C 0.0470(3) 0.2259(3) 0.3557(2) 0.0307(9) Uani 1 1 d .
H55 H 0.0408 0.2568 0.3989 0.037 Uiso 1 1 calc R
C56 C 0.0538(3) 0.1181(3) 0.35915(19) 0.0305(9) Uani 1 1 d .
H56 H 0.0799 0.0788 0.4004 0.037 Uiso 1 1 calc R
C57 C 0.0241(3) 0.0672(3) 0.30521(19) 0.0279(9) Uani 1 1 d .
H57 H 0.0004 -0.0056 0.3153 0.034 Uiso 1 1 calc R
C58 C 0.7879(5) 0.5760(4) 0.2427(3) 0.0699(17) Uani 1 1 d .
H58 H 0.7555 0.5166 0.2301 0.084 Uiso 1 1 calc R
C59 C 0.7939(4) 0.6629(4) 0.1958(3) 0.0585(14) Uani 1 1 d .
H59 H 0.7644 0.6641 0.1511 0.070 Uiso 1 1 calc R
C60 C 0.8423(4) 0.7472(4) 0.2133(2) 0.0507(12) Uani 1 1 d .
H60 H 0.8482 0.8070 0.1804 0.061 Uiso 1 1 calc R
C61 C 0.8821(4) 0.7468(4) 0.2775(3) 0.0549(13) Uani 1 1 d .
H61 H 0.9148 0.8066 0.2893 0.066 Uiso 1 1 calc R
C62 C 0.8757(4) 0.6608(4) 0.3256(3) 0.0574(14) Uani 1 1 d .
H62 H 0.9035 0.6613 0.3705 0.069 Uiso 1 1 calc R
C63 C 0.8287(5) 0.5739(4) 0.3085(3) 0.0660(16) Uani 1 1 d .
H63 H 0.8243 0.5138 0.3412 0.079 Uiso 1 1 calc R
C64 C 0.1198(5) 0.5205(4) 0.4936(3) 0.0655(15) Uani 1 1 d .
H64 H 0.2022 0.5348 0.4895 0.079 Uiso 1 1 calc R
C65 C 0.0787(6) 0.4324(4) 0.4754(3) 0.0625(15) Uani 1 1 d .
H65 H 0.1325 0.3857 0.4581 0.075 Uiso 1 1 calc R
C66 C -0.0403(6) 0.4124(4) 0.4824(3) 0.0675(16) Uani 1 1 d .
H66 H -0.0683 0.3510 0.4703 0.081 Uiso 1 1 calc R
N1 N 0.3475(3) 0.1927(2) 0.35773(14) 0.0216(7) Uani 1 1 d .
N2 N 0.3471(3) 0.0472(2) 0.30641(14) 0.0221(7) Uani 1 1 d .
N3 N 0.2585(3) 0.1652(2) 0.14851(14) 0.0222(7) Uani 1 1 d .
N4 N 0.3141(3) 0.3085(2) 0.19493(14) 0.0215(7) Uani 1 1 d .
O1 O -0.0618(2) -0.01760(19) 0.19440(14) 0.0349(7) Uani 1 1 d .
Mo1 Mo 0.21010(3) 0.24568(2) 0.288950(15) 0.02157(10) Uani 1 1 d .
Mo2 Mo 0.19429(3) 0.10710(2) 0.250423(15) 0.02090(10) Uani 1 1 d .
F1 F -0.0826(2) 0.13101(19) 0.12915(13) 0.0515(7) Uani 1 1 d .

loop_
_atom_site_aniso_label
_atom_site_aniso_U_11
_atom_site_aniso_U_22
_atom_site_aniso_U_33
_atom_site_aniso_U_23
_atom_site_aniso_U_13
_atom_site_aniso_U_12
C1 0.027(2) 0.029(2) 0.023(2) -0.0046(16) -0.0081(17) 0.0021(17)
C2 0.043(3) 0.029(2) 0.025(2) -0.0007(16) -0.0027(19) -0.0091(19)
C3 0.051(3) 0.040(2) 0.025(2) -0.0054(18) -0.002(2) -0.021(2)
C4 0.055(3) 0.041(3) 0.040(3) 0.004(2) -0.007(2) -0.016(2)
C5 0.061(4) 0.050(3) 0.045(3) -0.005(2) 0.001(2) -0.009(2)
C6 0.060(3) 0.037(3) 0.038(3) -0.0121(19) -0.005(2) -0.015(2)
C7 0.070(4) 0.050(3) 0.030(2) -0.021(2) -0.002(2) -0.013(3)
C8 0.049(3) 0.049(3) 0.024(2) -0.0085(19) 0.000(2) -0.006(2)
C9 0.029(2) 0.036(2) 0.024(2) -0.0021(17) -0.0013(17) -0.0019(18)
C10 0.038(3) 0.042(2) 0.025(2) -0.0022(18) 0.0045(19) -0.011(2)
C11 0.047(3) 0.059(3) 0.037(3) -0.007(2) 0.011(2) -0.016(2)
C12 0.071(4) 0.044(3) 0.045(3) 0.008(2) -0.007(3) 0.000(2)
C13 0.022(2) 0.028(2) 0.0215(19) 0.0025(15) -0.0006(16) -0.0026(16)
C14 0.026(2) 0.022(2) 0.025(2) -0.0015(15) -0.0075(16) 0.0041(16)
C15 0.034(2) 0.024(2) 0.028(2) -0.0012(16) 0.0002(18) 0.0018(17)
C16 0.039(3) 0.028(2) 0.040(2) -0.0029(18) 0.011(2) -0.0015(19)
C17 0.037(3) 0.048(3) 0.053(3) -0.003(2) 0.007(2) -0.006(2)
C18 0.063(4) 0.061(3) 0.038(3) 0.000(2) 0.008(2) -0.007(3)
C19 0.050(3) 0.022(2) 0.043(3) -0.0003(18) -0.001(2) -0.0006(19)
C20 0.053(3) 0.028(2) 0.044(3) -0.0038(19) 0.006(2) 0.014(2)
C21 0.036(3) 0.038(3) 0.044(3) -0.001(2) 0.009(2) 0.0085(19)
C22 0.027(2) 0.025(2) 0.030(2) 0.0000(16) 0.0022(17) 0.0031(16)
C23 0.029(2) 0.029(2) 0.036(2) 0.0006(17) 0.0101(19) 0.0032(17)
C24 0.041(3) 0.047(3) 0.038(3) -0.004(2) 0.012(2) -0.007(2)
C25 0.047(3) 0.051(3) 0.041(3) -0.004(2) 0.008(2) -0.013(2)
C26 0.028(2) 0.032(2) 0.0199(19) -0.0038(16) 0.0001(16) -0.0048(17)
C27 0.038(3) 0.029(2) 0.028(2) -0.0059(17) 0.0012(18) -0.0031(18)
C28 0.043(3) 0.025(2) 0.035(2) -0.0123(17) -0.004(2) 0.0029(18)
C29 0.060(3) 0.033(3) 0.044(3) 0.000(2) 0.000(2) -0.001(2)
C30 0.063(4) 0.038(3) 0.058(3) -0.018(2) 0.004(3) 0.007(2)
C31 0.062(3) 0.036(3) 0.031(2) -0.0150(19) -0.002(2) -0.007(2)
C32 0.068(4) 0.053(3) 0.024(2) -0.009(2) -0.013(2) -0.012(2)
C33 0.057(3) 0.040(3) 0.029(2) -0.0017(19) -0.011(2) 0.001(2)
C34 0.034(2) 0.031(2) 0.023(2) 0.0001(16) -0.0017(17) -0.0017(18)
C35 0.037(3) 0.034(2) 0.028(2) -0.0003(17) -0.0044(19) 0.0026(18)
C36 0.047(3) 0.046(3) 0.047(3) 0.006(2) -0.009(2) 0.008(2)
C37 0.048(3) 0.036(2) 0.038(3) 0.0066(19) -0.001(2) -0.001(2)
C38 0.023(2) 0.023(2) 0.0213(19) 0.0013(15) -0.0001(16) 0.0022(15)
C39 0.032(2) 0.0150(18) 0.0156(18) -0.0015(13) -0.0033(16) -0.0038(15)
C40 0.033(2) 0.026(2) 0.024(2) -0.0001(15) -0.0013(17) -0.0048(17)
C41 0.032(2) 0.029(2) 0.028(2) -0.0017(16) 0.0056(18) -0.0018(17)
C42 0.053(3) 0.053(3) 0.036(3) -0.013(2) 0.010(2) -0.003(2)
C43 0.040(3) 0.038(3) 0.049(3) -0.004(2) 0.005(2) -0.003(2)
C44 0.040(3) 0.027(2) 0.034(2) -0.0015(17) 0.0070(19) -0.0057(18)
C45 0.053(3) 0.026(2) 0.041(3) 0.0005(18) 0.003(2) -0.007(2)
C46 0.051(3) 0.021(2) 0.039(2) -0.0017(17) -0.003(2) 0.0002(19)
C47 0.034(2) 0.028(2) 0.027(2) 0.0007(16) -0.0026(18) -0.0017(18)
C48 0.044(3) 0.023(2) 0.053(3) -0.0039(19) 0.005(2) 0.0043(19)
C49 0.049(4) 0.130(6) 0.098(5) 0.016(4) 0.001(4) 0.034(4)
C50 0.056(4) 0.147(6) 0.064(4) -0.046(4) 0.020(3) -0.016(4)
C51 0.024(2) 0.054(3) 0.034(2) -0.014(2) 0.0003(19) 0.000(2)
C52 0.018(2) 0.033(2) 0.029(2) -0.0038(16) -0.0026(16) -0.0035(16)
C53 0.027(2) 0.032(2) 0.029(2) -0.0003(17) 0.0020(17) -0.0006(17)
C54 0.022(2) 0.029(2) 0.045(3) -0.0069(18) 0.0019(18) 0.0060(17)
C55 0.027(2) 0.035(2) 0.031(2) -0.0122(17) 0.0067(18) 0.0001(18)
C56 0.027(2) 0.037(2) 0.026(2) -0.0005(17) 0.0061(17) -0.0036(18)
C57 0.025(2) 0.027(2) 0.030(2) 0.0012(16) 0.0015(17) -0.0025(16)
C58 0.051(4) 0.074(4) 0.093(5) -0.040(4) 0.022(3) -0.027(3)
C59 0.044(3) 0.090(4) 0.046(3) -0.024(3) 0.006(2) -0.005(3)
C60 0.044(3) 0.057(3) 0.050(3) -0.008(2) 0.006(2) 0.007(2)
C61 0.054(3) 0.046(3) 0.067(4) -0.014(3) -0.002(3) -0.007(2)
C62 0.049(3) 0.076(4) 0.048(3) -0.009(3) -0.008(2) -0.007(3)
C63 0.060(4) 0.061(4) 0.071(4) 0.005(3) 0.019(3) -0.011(3)
C64 0.070(4) 0.059(4) 0.068(4) -0.011(3) 0.007(3) 0.000(3)
C65 0.087(5) 0.041(3) 0.060(3) -0.014(2) 0.008(3) 0.007(3)
C66 0.083(5) 0.050(3) 0.073(4) -0.023(3) 0.013(3) -0.004(3)
N1 0.0255(18) 0.0205(17) 0.0193(16) -0.0039(12) -0.0008(13) -0.0021(13)
N2 0.0245(18) 0.0192(16) 0.0226(16) -0.0034(12) 0.0028(13) -0.0018(13)
N3 0.0282(18) 0.0184(16) 0.0205(16) -0.0049(12) 0.0004(13) -0.0002(13)
N4 0.0239(18) 0.0184(16) 0.0215(16) 0.0002(12) -0.0023(13) -0.0017(13)
O1 0.0425(18) 0.0241(16) 0.0401(17) -0.0086(12) -0.0066(14) -0.0079(12)
Mo1 0.0244(2) 0.01938(18) 0.02088(18) -0.00324(13) -0.00013(14) 0.00018(13)
Mo2 0.0228(2) 0.01908(18) 0.02072(18) -0.00256(12) -0.00067(14) -0.00050(13)
F1 0.0529(18) 0.0562(17) 0.0450(16) -0.0033(13) -0.0117(13) -0.0020(13)

loop_
_atom_type_symbol
_atom_type_description
_atom_type_scat_dispersion_real
_atom_type_scat_dispersion_imag
_atom_type_scat_source
C C 0.0033 0.0016 'International Tables Vol C Tables 4.2.6.8 and 6.1.1.4'
H H 0.0000 0.0000 'International Tables Vol C Tables 4.2.6.8 and 6.1.1.4'
N N 0.0061 0.0033 'International Tables Vol C Tables 4.2.6.8 and 6.1.1.4'
O O 0.0106 0.0060 'International Tables Vol C Tables 4.2.6.8 and 6.1.1.4'
Mo Mo -1.6832 0.6857 'International Tables Vol C Tables 4.2.6.8 and 6.1.1.4'
F F 0.0171 0.0103 'International Tables Vol C Tables 4.2.6.8 and 6.1.1.4'

loop_
_geom_angle_atom_site_label_1
_geom_angle_atom_site_label_2
_geom_angle_atom_site_label_3
_geom_angle
_geom_angle_site_symmetry_1
_geom_angle_site_symmetry_3
C2 C1 C9 120.5(3) . .
C2 C1 N1 119.0(3) . .
C9 C1 N1 120.4(3) . .
C1 C2 C6 118.4(4) . .
C1 C2 C3 122.2(4) . .
C6 C2 C3 119.2(4) . .
C2 C3 C4 112.6(4) . .
C2 C3 C5 108.2(3) . .
C4 C3 C5 110.9(3) . .
C2 C3 H3 108.3 . .
C4 C3 H3 108.3 . .
C5 C3 H3 108.3 . .
C3 C4 H4A 109.5 . .
C3 C4 H4B 109.5 . .
H4A C4 H4B 109.5 . .
C3 C4 H4C 109.5 . .
H4A C4 H4C 109.5 . .
H4B C4 H4C 109.5 . .
C3 C5 H5A 109.5 . .
C3 C5 H5B 109.5 . .
H5A C5 H5B 109.5 . .
C3 C5 H5C 109.5 . .
H5A C5 H5C 109.5 . .
H5B C5 H5C 109.5 . .
C7 C6 C2 121.9(4) . .
C7 C6 H6 119.0 . .
C2 C6 H6 119.0 . .
C6 C7 C8 119.8(4) . .
C6 C7 H7 120.1 . .
C8 C7 H7 120.1 . .
C7 C8 C9 121.1(4) . .
C7 C8 H8 119.4 . .
C9 C8 H8 119.4 . .
C8 C9 C1 118.0(4) . .
C8 C9 C10 117.8(4) . .
C1 C9 C10 124.1(3) . .
C9 C10 C11 112.7(4) . .
C9 C10 C12 109.2(4) . .
C11 C10 C12 109.7(3) . .
C9 C10 H10 108.4 . .
C11 C10 H10 108.4 . .
C12 C10 H10 108.4 . .
C10 C11 H11A 109.5 . .
C10 C11 H11B 109.5 . .
H11A C11 H11B 109.5 . .
C10 C11 H11C 109.5 . .
H11A C11 H11C 109.5 . .
H11B C11 H11C 109.5 . .
C10 C12 H12A 109.5 . .
C10 C12 H12B 109.5 . .
H12A C12 H12B 109.5 . .
C10 C12 H12C 109.5 . .
H12A C12 H12C 109.5 . .
H12B C12 H12C 109.5 . .
N2 C13 N1 120.5(3) . .
N2 C13 H13 119.8 . .
N1 C13 H13 119.8 . .
C22 C14 C15 121.3(3) . .
C22 C14 N2 118.6(3) . .
C15 C14 N2 120.0(3) . .
C19 C15 C14 117.6(4) . .
C19 C15 C16 119.3(3) . .
C14 C15 C16 123.0(3) . .
C15 C16 C17 111.6(3) . .
C15 C16 C18 110.7(4) . .
C17 C16 C18 110.2(3) . .
C15 C16 H16 108.1 . .
C17 C16 H16 108.1 . .
C18 C16 H16 108.1 . .
C16 C17 H17A 109.5 . .
C16 C17 H17B 109.5 . .
H17A C17 H17B 109.5 . .
C16 C17 H17C 109.5 . .
H17A C17 H17C 109.5 . .
H17B C17 H17C 109.5 . .
C16 C18 H18A 109.5 . .
C16 C18 H18B 109.5 . .
H18A C18 H18B 109.5 . .
C16 C18 H18C 109.5 . .
H18A C18 H18C 109.5 . .
H18B C18 H18C 109.5 . .
C20 C19 C15 121.6(4) . .
C20 C19 H19 119.2 . .
C15 C19 H19 119.2 . .
C19 C20 C21 120.0(4) . .
C19 C20 H20 120.0 . .
C21 C20 H20 120.0 . .
C20 C21 C22 121.3(4) . .
C20 C21 H21 119.3 . .
C22 C21 H21 119.3 . .
C21 C22 C14 118.1(3) . .
C21 C22 C23 119.8(3) . .
C14 C22 C23 122.1(3) . .
C25 C23 C22 109.4(3) . .
C25 C23 C24 109.8(3) . .
C22 C23 C24 113.8(3) . .
C25 C23 H23 107.9 . .
C22 C23 H23 107.9 . .
C24 C23 H23 107.9 . .
C23 C24 H24A 109.5 . .
C23 C24 H24B 109.5 . .
H24A C24 H24B 109.5 . .
C23 C24 H24C 109.5 . .
H24A C24 H24C 109.5 . .
H24B C24 H24C 109.5 . .
C23 C25 H25A 109.5 . .
C23 C25 H25B 109.5 . .
H25A C25 H25B 109.5 . .
C23 C25 H25C 109.5 . .
H25A C25 H25C 109.5 . .
H25B C25 H25C 109.5 . .
C27 C26 C34 121.1(3) . .
C27 C26 N3 118.9(3) . .
C34 C26 N3 119.9(3) . .
C26 C27 C31 118.2(4) . .
C26 C27 C28 122.8(3) . .
C31 C27 C28 119.0(4) . .
C27 C28 C30 113.2(3) . .
C27 C28 C29 110.6(3) . .
C30 C28 C29 109.3(3) . .
C27 C28 H28 107.9 . .
C30 C28 H28 107.9 . .
C29 C28 H28 107.9 . .
C28 C29 H29A 109.5 . .
C28 C29 H29B 109.5 . .
H29A C29 H29B 109.5 . .
C28 C29 H29C 109.5 . .
H29A C29 H29C 109.5 . .
H29B C29 H29C 109.5 . .
C28 C30 H30A 109.5 . .
C28 C30 H30B 109.5 . .
H30A C30 H30B 109.5 . .
C28 C30 H30C 109.5 . .
H30A C30 H30C 109.5 . .
H30B C30 H30C 109.5 . .
C32 C31 C27 121.5(4) . .
C32 C31 H31 119.2 . .
C27 C31 H31 119.2 . .
C31 C32 C33 119.5(4) . .
C31 C32 H32 120.2 . .
C33 C32 H32 120.2 . .
C32 C33 C34 122.2(4) . .
C32 C33 H33 118.9 . .
C34 C33 H33 118.9 . .
C33 C34 C26 117.5(4) . .
C33 C34 C35 116.8(4) . .
C26 C34 C35 125.7(3) . .
C37 C35 C34 112.6(3) . .
C37 C35 C36 108.9(3) . .
C34 C35 C36 113.0(3) . .
C37 C35 H35 107.3 . .
C34 C35 H35 107.3 . .
C36 C35 H35 107.3 . .
C35 C36 H36A 109.5 . .
C35 C36 H36B 109.5 . .
H36A C36 H36B 109.5 . .
C35 C36 H36C 109.5 . .
H36A C36 H36C 109.5 . .
H36B C36 H36C 109.5 . .
C35 C37 H37A 109.5 . .
C35 C37 H37B 109.5 . .
H37A C37 H37B 109.5 . .
C35 C37 H37C 109.5 . .
H37A C37 H37C 109.5 . .
H37B C37 H37C 109.5 . .
N4 C38 N3 123.5(3) . .
N4 C38 H38 118.3 . .
N3 C38 H38 118.3 . .
C40 C39 C47 119.6(3) . .
C40 C39 N4 122.3(3) . .
C47 C39 N4 118.1(3) . .
C39 C40 C44 118.9(4) . .
C39 C40 C41 125.5(3) . .
C44 C40 C41 115.7(4) . .
C40 C41 C43 111.9(3) . .
C40 C41 C42 111.8(3) . .
C43 C41 C42 108.7(3) . .
C40 C41 H41 108.1 . .
C43 C41 H41 108.1 . .
C42 C41 H41 108.1 . .
C41 C42 H42A 109.5 . .
C41 C42 H42B 109.5 . .
H42A C42 H42B 109.5 . .
C41 C42 H42C 109.5 . .
H42A C42 H42C 109.5 . .
H42B C42 H42C 109.5 . .
C41 C43 H43A 109.5 . .
C41 C43 H43B 109.5 . .
H43A C43 H43B 109.5 . .
C41 C43 H43C 109.5 . .
H43A C43 H43C 109.5 . .
H43B C43 H43C 109.5 . .
C45 C44 C40 121.6(4) . .
C45 C44 H44 119.2 . .
C40 C44 H44 119.2 . .
C44 C45 C46 119.0(4) . .
C44 C45 H45 120.5 . .
C46 C45 H45 120.5 . .
C45 C46 C47 122.0(4) . .
C45 C46 H46 119.0 . .
C47 C46 H46 119.0 . .
C46 C47 C39 118.8(4) . .
C46 C47 C48 118.1(4) . .
C39 C47 C48 123.1(3) . .
C50 C48 C47 112.7(4) . .
C50 C48 C49 111.3(5) . .
C47 C48 C49 111.8(4) . .
C50 C48 H48 106.9 . .
C47 C48 H48 106.9 . .
C49 C48 H48 106.9 . .
C48 C49 H49A 109.5 . .
C48 C49 H49B 109.5 . .
H49A C49 H49B 109.5 . .
C48 C49 H49C 109.5 . .
H49A C49 H49C 109.5 . .
H49B C49 H49C 109.5 . .
C48 C50 H50A 109.5 . .
C48 C50 H50B 109.5 . .
H50A C50 H50B 109.5 . .
C48 C50 H50C 109.5 . .
H50A C50 H50C 109.5 . .
H50B C50 H50C 109.5 . .
O1 C51 F1 118.8(4) . .
O1 C51 C52 121.9(4) . .
F1 C51 C52 119.3(4) . .
C51 C52 C53 122.9(4) . .
C51 C52 C57 118.8(4) . .
C53 C52 C57 117.3(3) . .
C51 C52 Mo2 114.7(3) . .
C53 C52 Mo2 94.1(2) . .
C57 C52 Mo2 68.8(2) . .
C54 C53 C52 121.8(4) . .
C54 C53 H53 119.1 . .
C52 C53 H53 119.1 . .
C53 C54 C55 120.5(4) . .
C53 C54 Mo1 89.6(2) . .
C55 C54 Mo1 68.8(2) . .
C53 C54 H54 119.4 . .
C55 C54 H54 119.4 . .
Mo1 C54 H54 119.4 . .
C56 C55 C54 117.0(4) . .
C56 C55 Mo1 91.8(2) . .
C54 C55 Mo1 73.6(2) . .
C56 C55 H55 120.1 . .
C54 C55 H55 120.1 . .
Mo1 C55 H55 120.1 . .
C57 C56 C55 123.8(4) . .
C57 C56 H56 118.1 . .
C55 C56 H56 118.1 . .
C56 C57 C52 118.5(4) . .
C56 C57 Mo2 91.4(2) . .
C52 C57 Mo2 72.6(2) . .
C56 C57 H57 119.7 . .
C52 C57 H57 119.7 . .
Mo2 C57 H57 119.7 . .
C59 C58 C63 120.6(5) . .
C59 C58 H58 119.7 . .
C63 C58 H58 119.7 . .
C60 C59 C58 119.8(5) . .
C60 C59 H59 120.1 . .
C58 C59 H59 120.1 . .
C61 C60 C59 120.4(5) . .
C61 C60 H60 119.8 . .
C59 C60 H60 119.8 . .
C60 C61 C62 120.8(5) . .
C60 C61 H61 119.6 . .
C62 C61 H61 119.6 . .
C61 C62 C63 119.7(5) . .
C61 C62 H62 120.1 . .
C63 C62 H62 120.1 . .
C62 C63 C58 118.7(5) . .
C62 C63 H63 120.7 . .
C58 C63 H63 120.7 . .
C66 C64 C65 119.2(6) 2_566 .
C66 C64 H64 120.4 2_566 .
C65 C64 H64 120.4 . .
C66 C65 C64 119.6(5) . .
C66 C65 H65 120.2 . .
C64 C65 H65 120.2 . .
C65 C66 C64 121.2(5) . 2_566
C65 C66 H66 119.4 . .
C64 C66 H66 119.4 2_566 .
C13 N1 C1 118.9(3) . .
C13 N1 Mo1 114.6(2) . .
C1 N1 Mo1 124.5(2) . .
C13 N2 C14 115.9(3) . .
C13 N2 Mo2 118.6(2) . .
C14 N2 Mo2 125.3(2) . .
C38 N3 C26 115.3(3) . .
C38 N3 Mo2 114.1(2) . .
C26 N3 Mo2 126.5(2) . .
C38 N4 C39 112.2(3) . .
C38 N4 Mo1 114.8(2) . .
C39 N4 Mo1 132.1(2) . .
Mo2 Mo1 N1 95.28(8) . .
Mo2 Mo1 N4 90.01(8) . .
N1 Mo1 N4 101.69(11) . .
Mo2 Mo1 C55 94.89(10) . .
N1 Mo1 C55 102.97(13) . .
N4 Mo1 C55 154.28(13) . .
Mo2 Mo1 C54 95.97(10) . .
N1 Mo1 C54 139.78(13) . .
N4 Mo1 C54 116.77(12) . .
C55 Mo1 C54 37.63(14) . .
Mo1 Mo2 N3 95.02(8) . .
Mo1 Mo2 N2 89.82(8) . .
N3 Mo2 N2 106.32(11) . .
Mo1 Mo2 C57 94.89(10) . .
N3 Mo2 C57 138.79(12) . .
N2 Mo2 C57 113.61(12) . .
Mo1 Mo2 C52 93.18(10) . .
N3 Mo2 C52 100.99(12) . .
N2 Mo2 C52 152.15(12) . .
C57 Mo2 C52 38.55(13) . .

loop_
_geom_bond_atom_site_label_1
_geom_bond_atom_site_label_2
_geom_bond_distance
_geom_bond_site_symmetry_2
C1 C2 1.395(5) .
C1 C9 1.418(5) .
C1 N1 1.454(4) .
C2 C6 1.397(5) .
C2 C3 1.514(5) .
C3 C4 1.539(5) .
C3 C5 1.538(6) .
C3 H3 1.0000 .
C4 H4A 0.9800 .
C4 H4B 0.9800 .
C4 H4C 0.9800 .
C5 H5A 0.9800 .
C5 H5B 0.9800 .
C5 H5C 0.9800 .
C6 C7 1.360(6) .
C6 H6 0.9500 .
C7 C8 1.381(6) .
C7 H7 0.9500 .
C8 C9 1.400(5) .
C8 H8 0.9500 .
C9 C10 1.517(5) .
C10 C11 1.529(6) .
C10 C12 1.539(6) .
C10 H10 1.0000 .
C11 H11A 0.9800 .
C11 H11B 0.9800 .
C11 H11C 0.9800 .
C12 H12A 0.9800 .
C12 H12B 0.9800 .
C12 H12C 0.9800 .
C13 N2 1.330(4) .
C13 N1 1.341(5) .
C13 H13 0.9500 .
C14 C22 1.402(5) .
C14 C15 1.405(5) .
C14 N2 1.458(4) .
C15 C19 1.400(5) .
C15 C16 1.515(5) .
C16 C17 1.529(6) .
C16 C18 1.542(6) .
C16 H16 1.0000 .
C17 H17A 0.9800 .
C17 H17B 0.9800 .
C17 H17C 0.9800 .
C18 H18A 0.9800 .
C18 H18B 0.9800 .
C18 H18C 0.9800 .
C19 C20 1.369(6) .
C19 H19 0.9500 .
C20 C21 1.373(6) .
C20 H20 0.9500 .
C21 C22 1.396(5) .
C21 H21 0.9500 .
C22 C23 1.526(5) .
C23 C25 1.518(6) .
C23 C24 1.531(5) .
C23 H23 1.0000 .
C24 H24A 0.9800 .
C24 H24B 0.9800 .
C24 H24C 0.9800 .
C25 H25A 0.9800 .
C25 H25B 0.9800 .
C25 H25C 0.9800 .
C26 C27 1.401(5) .
C26 C34 1.413(5) .
C26 N3 1.459(4) .
C27 C31 1.402(5) .
C27 C28 1.522(5) .
C28 C30 1.532(6) .
C28 C29 1.528(6) .
C28 H28 1.0000 .
C29 H29A 0.9800 .
C29 H29B 0.9800 .
C29 H29C 0.9800 .
C30 H30A 0.9800 .
C30 H30B 0.9800 .
C30 H30C 0.9800 .
C31 C32 1.371(6) .
C31 H31 0.9500 .
C32 C33 1.375(6) .
C32 H32 0.9500 .
C33 C34 1.395(5) .
C33 H33 0.9500 .
C34 C35 1.532(5) .
C35 C37 1.530(5) .
C35 C36 1.531(6) .
C35 H35 1.0000 .
C36 H36A 0.9800 .
C36 H36B 0.9800 .
C36 H36C 0.9800 .
C37 H37A 0.9800 .
C37 H37B 0.9800 .
C37 H37C 0.9800 .
C38 N4 1.330(4) .
C38 N3 1.334(4) .
C38 H38 0.9500 .
C39 C40 1.396(5) .
C39 C47 1.422(5) .
C39 N4 1.460(4) .
C40 C44 1.404(5) .
C40 C41 1.526(5) .
C41 C43 1.533(5) .
C41 C42 1.537(5) .
C41 H41 1.0000 .
C42 H42A 0.9800 .
C42 H42B 0.9800 .
C42 H42C 0.9800 .
C43 H43A 0.9800 .
C43 H43B 0.9800 .
C43 H43C 0.9800 .
C44 C45 1.373(6) .
C44 H44 0.9500 .
C45 C46 1.379(6) .
C45 H45 0.9500 .
C46 C47 1.381(5) .
C46 H46 0.9500 .
C47 C48 1.511(6) .
C48 C50 1.493(6) .
C48 C49 1.526(7) .
C48 H48 1.0000 .
C49 H49A 0.9800 .
C49 H49B 0.9800 .
C49 H49C 0.9800 .
C50 H50A 0.9800 .
C50 H50B 0.9800 .
C50 H50C 0.9800 .
C51 O1 1.261(5) .
C51 F1 1.299(5) .
C51 C52 1.431(5) .
C52 C53 1.454(5) .
C52 C57 1.471(5) .
C52 Mo2 2.253(4) .
C53 C54 1.387(5) .
C53 H53 0.9500 .
C54 C55 1.452(5) .
C54 Mo1 2.281(4) .
C54 H54 1.0000 .
C55 C56 1.429(5) .
C55 Mo1 2.216(4) .
C55 H55 1.0000 .
C56 C57 1.400(5) .
C56 H56 0.9500 .
C57 Mo2 2.201(4) .
C57 H57 1.0000 .
C58 C59 1.369(7) .
C58 C63 1.388(8) .
C58 H58 0.9500 .
C59 C60 1.357(7) .
C59 H59 0.9500 .
C60 C61 1.355(6) .
C60 H60 0.9500 .
C61 C62 1.374(7) .
C61 H61 0.9500 .
C62 C63 1.376(7) .
C62 H62 0.9500 .
C63 H63 0.9500 .
C64 C66 1.373(7) 2_566
C64 C65 1.373(7) .
C64 H64 0.9500 .
C65 C66 1.371(8) .
C65 H65 0.9500 .
C66 C64 1.373(7) 2_566
C66 H66 0.9500 .
N1 Mo1 2.130(3) .
N2 Mo2 2.149(3) .
N3 Mo2 2.146(3) .
N4 Mo1 2.218(3) .
Mo1 Mo2 2.1149(4) .
